data_2229695
loop_
_publ_author_name
'Lu, Yue'
'Li, Xing'
'Bing, Yue'
'Zha, Mei-Qin'
'Li, Yin-Xin'

_publ_section_title
;
 Bis(1,10-phenanthroline-\k^2^<i>N</i>,<i>N</i>')[2-(4-sulfonatoanilino)acetato-\k<i>O</i>]copper(II)
 dihydrate
;
_journal_coeditor_code HY2409
_journal_issue 4
_journal_name_full 'Acta Crystallographica Section E'
_journal_page_first m402
_journal_page_last m403
_journal_paper_doi 10.1107/S160053681100746X
_journal_volume 67
_journal_year 2011
_chemical_formula_iupac '[Cu (C8 H7 N O5 S) (C12 H8 N2)2], 2H2 O'
_chemical_formula_moiety 'C32 H23 Cu N5 O5 S, 2(H2 O)'
_chemical_formula_sum 'C32 H27 Cu N5 O7 S'
_chemical_formula_weight 689.19
_chemical_name_systematic
;
Bis(1,10-phenanthroline-\k^2^<i>N</i>,<i>N</i>')[2-(4-
sulfonatoanilino)acetato-\k<i>O</i>]copper(II) dihydrate
;
_space_group_IT_number 2
_symmetry_cell_setting triclinic
_symmetry_space_group_name_Hall '-P 1'
_symmetry_space_group_name_H-M 'P -1'
_atom_sites_solution_hydrogens geom
_atom_sites_solution_primary direct
_atom_sites_solution_secondary difmap
_audit_creation_method SHELXL-97
_cell_angle_alpha 64.61(3)
_cell_angle_beta 88.77(3)
_cell_angle_gamma 69.83(3)
_cell_formula_units_Z 2
_cell_length_a 9.3437(19)
_cell_length_b 13.274(3)
_cell_length_c 13.880(3)
_cell_measurement_reflns_used 14102
_cell_measurement_temperature 293(2)
_cell_measurement_theta_max 27.45
_cell_measurement_theta_min 3.06
_cell_volume 1443.6(8)
_computing_cell_refinement 'RAPID-AUTO (Rigaku, 1998)'
_computing_data_collection 'RAPID-AUTO (Rigaku, 1998)'
_computing_data_reduction 'CrystalStructure (Rigaku/MSC, 2002)'
_computing_molecular_graphics 'DIAMOND (Brandenburg, 1999)'
_computing_publication_material 'SHELXTL (Sheldrick, 2008)'
_computing_structure_refinement 'SHELXL97 (Sheldrick, 2008)'
_computing_structure_solution 'SHELXS97 (Sheldrick, 2008)'
_diffrn_ambient_temperature 293(2)
_diffrn_measured_fraction_theta_full 0.985
_diffrn_measured_fraction_theta_max 0.985
_diffrn_measurement_device_type 'Rigaku R-AXIS RAPID'
_diffrn_measurement_method \w
_diffrn_radiation_monochromator graphite
_diffrn_radiation_source 'rotation anode'
_diffrn_radiation_type MoK\a
_diffrn_radiation_wavelength 0.71073
_diffrn_reflns_av_R_equivalents 0.0419
_diffrn_reflns_av_sigmaI/netI 0.0497
_diffrn_reflns_limit_h_max 12
_diffrn_reflns_limit_h_min -11
_diffrn_reflns_limit_k_max 17
_diffrn_reflns_limit_k_min -17
_diffrn_reflns_limit_l_max 17
_diffrn_reflns_limit_l_min -17
_diffrn_reflns_number 14102
_diffrn_reflns_theta_full 27.45
_diffrn_reflns_theta_max 27.45
_diffrn_reflns_theta_min 3.06
_exptl_absorpt_coefficient_mu 0.890
_exptl_absorpt_correction_T_max 0.931
_exptl_absorpt_correction_T_min 0.825
_exptl_absorpt_correction_type multi-scan
_exptl_absorpt_process_details '(ABSCOR; Higashi, 1995)'
_exptl_crystal_colour 'dark green'
_exptl_crystal_density_diffrn 1.585
_exptl_crystal_density_method 'not measured'
_exptl_crystal_description platelet
_exptl_crystal_F_000 710
_exptl_crystal_size_max 0.24
_exptl_crystal_size_mid 0.18
_exptl_crystal_size_min 0.08
_refine_diff_density_max 0.834
_refine_diff_density_min -1.985
_refine_ls_extinction_method none
_refine_ls_goodness_of_fit_ref 1.106
_refine_ls_hydrogen_treatment constr
_refine_ls_matrix_type full
_refine_ls_number_parameters 409
_refine_ls_number_reflns 6590
_refine_ls_number_restraints 0
_refine_ls_restrained_S_all 1.106
_refine_ls_R_factor_all 0.0636
_refine_ls_R_factor_gt 0.0449
_refine_ls_shift/su_max 0.001
_refine_ls_shift/su_mean 0.000
_refine_ls_structure_factor_coef Fsqd
_refine_ls_weighting_details 'calc w=1/[\s^2^(Fo^2^)+(0.0596P)^2^+1.1815P] where P=(Fo^2^+2Fc^2^)/3'
_refine_ls_weighting_scheme calc
_refine_ls_wR_factor_gt 0.1119
_refine_ls_wR_factor_ref 0.1300
_reflns_number_gt 5238
_reflns_number_total 6590
_reflns_threshold_expression I>2\s(I)
_cod_data_source_file hy2409.cif
_cod_data_source_block I
_cod_database_code 2229695
_cod_database_fobs_code 2229695

loop_
_symmetry_equiv_pos_as_xyz
'x, y, z'
'-x, -y, -z'

loop_
_atom_site_type_symbol
_atom_site_label
_atom_site_fract_x
_atom_site_fract_y
_atom_site_fract_z
_atom_site_U_iso_or_equiv
_atom_site_adp_type
_atom_site_calc_flag
_atom_site_refinement_flags
_atom_site_occupancy
_atom_site_disorder_assembly
_atom_site_disorder_group
Cu Cu1 0.50512(4) 0.83070(3) 0.27467(2) 0.02821(11) Uani d . 1 . .
S S1 0.82946(9) 0.30436(7) 0.13978(6) 0.03859(18) Uani d . 1 . .
O O1 0.2037(3) 0.7912(2) 0.2589(2) 0.0650(7) Uani d . 1 . .
O O2 0.4453(2) 0.68782(18) 0.34176(16) 0.0363(5) Uani d . 1 . .
O O3 0.7572(3) 0.3723(2) 0.02907(19) 0.0601(7) Uani d . 1 . .
O O4 0.8555(2) 0.17807(19) 0.18310(17) 0.03859(18) Uani d . 1 . .
O O5 0.9698(3) 0.3209(3) 0.1589(3) 0.0700(8) Uani d . 1 . .
O O6 0.8946(4) -0.0692(3) 0.2861(3) 0.0805(9) Uani d . 1 . .
H H6B 0.9681 -0.1096 0.2628 0.097 Uiso d R 1 . .
H H6A 0.8849 -0.0049 0.2496 0.097 Uiso d R 1 . .
O O7 0.2154(3) 0.3957(3) 0.0958(3) 0.0848(10) Uani d . 1 . .
H H7B 0.2070 0.4536 0.0521 0.102 Uiso d R 1 . .
H H7A 0.1317 0.4014 0.0956 0.102 Uiso d R 1 . .
N N1 0.6589(3) 0.7539(2) 0.20033(18) 0.0299(5) Uani d . 1 . .
N N2 0.5263(3) 0.9827(2) 0.15768(17) 0.0286(5) Uani d . 1 . .
N N3 0.3742(3) 0.9116(2) 0.35647(17) 0.0280(5) Uani d . 1 . .
N N4 0.6770(3) 0.7688(2) 0.41483(18) 0.0307(5) Uani d . 1 . .
N N5 0.4049(3) 0.4718(2) 0.4122(2) 0.0372(6) Uani d . 1 . .
H H5A 0.4238 0.4250 0.4803 0.045 Uiso calc R 1 . .
C C1 0.3090(4) 0.6979(3) 0.3178(2) 0.0355(6) Uani d . 1 . .
C C2 0.2737(3) 0.5822(3) 0.3707(3) 0.0379(7) Uani d . 1 . .
H H2A 0.2164 0.5843 0.4294 0.046 Uiso calc R 1 . .
H H2B 0.2073 0.5823 0.3179 0.046 Uiso calc R 1 . .
C C3 0.5021(3) 0.4384(2) 0.3459(2) 0.0322(6) Uani d . 1 . .
C C4 0.6514(3) 0.3536(2) 0.3900(2) 0.0339(6) Uani d . 1 . .
H H4 0.6851 0.3226 0.4631 0.041 Uiso calc R 1 . .
C C5 0.7493(3) 0.3154(3) 0.3265(2) 0.0342(6) Uani d . 1 . .
H H6 0.8485 0.2593 0.3573 0.041 Uiso calc R 1 . .
C C6 0.7018(3) 0.3596(2) 0.2172(2) 0.0321(6) Uani d . 1 . .
C C7 0.5545(3) 0.4453(3) 0.1722(2) 0.0367(6) Uani d . 1 . .
H H7 0.5219 0.4765 0.0989 0.044 Uiso calc R 1 . .
C C8 0.4560(4) 0.4848(3) 0.2347(2) 0.0372(6) Uani d . 1 . .
H H5 0.3581 0.5428 0.2031 0.045 Uiso calc R 1 . .
C C9 0.7205(3) 0.6388(3) 0.2225(2) 0.0363(6) Uani d . 1 . .
H H9 0.6801 0.5856 0.2715 0.044 Uiso calc R 1 . .
C C10 0.8439(4) 0.5948(3) 0.1746(3) 0.0442(7) Uani d . 1 . .
H H10 0.8843 0.5136 0.1916 0.053 Uiso calc R 1 . .
C C11 0.9054(4) 0.6718(3) 0.1025(3) 0.0447(7) Uani d . 1 . .
H H11 0.9889 0.6429 0.0713 0.054 Uiso calc R 1 . .
C C12 0.8420(3) 0.7936(3) 0.0762(2) 0.0361(6) Uani d . 1 . .
C C13 0.8923(4) 0.8835(3) -0.0014(3) 0.0457(8) Uani d . 1 . .
H H13 0.9745 0.8606 -0.0362 0.055 Uiso calc R 1 . .
C C14 0.8231(4) 0.9996(3) -0.0246(3) 0.0455(8) Uani d . 1 . .
H H14 0.8580 1.0555 -0.0757 0.055 Uiso calc R 1 . .
C C15 0.6969(3) 1.0401(3) 0.0272(2) 0.0356(6) Uani d . 1 . .
C C16 0.6218(4) 1.1597(3) 0.0083(3) 0.0451(8) Uani d . 1 . .
H H16 0.6543 1.2192 -0.0397 0.054 Uiso calc R 1 . .
C C17 0.5005(4) 1.1882(3) 0.0611(3) 0.0453(8) Uani d . 1 . .
H H17 0.4483 1.2676 0.0479 0.054 Uiso calc R 1 . .
C C18 0.4555(4) 1.0975(3) 0.1349(2) 0.0375(6) Uani d . 1 . .
H H18 0.3722 1.1184 0.1696 0.045 Uiso calc R 1 . .
C C19 0.6454(3) 0.9541(2) 0.1040(2) 0.0287(5) Uani d . 1 . .
C C20 0.7174(3) 0.8311(2) 0.1275(2) 0.0289(5) Uani d . 1 . .
C C21 0.2280(3) 0.9850(3) 0.3261(2) 0.0347(6) Uani d . 1 . .
H H21 0.1803 1.0065 0.2583 0.042 Uiso calc R 1 . .
C C22 0.1422(4) 1.0315(3) 0.3907(3) 0.0403(7) Uani d . 1 . .
H H22 0.0398 1.0836 0.3660 0.048 Uiso calc R 1 . .
C C23 0.2101(3) 0.9997(3) 0.4914(2) 0.0371(6) Uani d . 1 . .
H H23 0.1542 1.0301 0.5356 0.044 Uiso calc R 1 . .
C C24 0.3645(3) 0.9212(2) 0.5271(2) 0.0295(6) Uani d . 1 . .
C C25 0.4415(4) 0.8779(3) 0.6331(2) 0.0368(6) Uani d . 1 . .
H H25 0.3886 0.9037 0.6808 0.044 Uiso calc R 1 . .
C C26 0.5888(4) 0.8008(3) 0.6650(2) 0.0383(7) Uani d . 1 . .
H H26 0.6350 0.7717 0.7352 0.046 Uiso calc R 1 . .
C C27 0.6758(3) 0.7627(2) 0.5921(2) 0.0322(6) Uani d . 1 . .
C C28 0.8313(4) 0.6867(3) 0.6195(3) 0.0432(7) Uani d . 1 . .
H H28 0.8838 0.6579 0.6878 0.052 Uiso calc R 1 . .
C C29 0.9051(4) 0.6555(3) 0.5448(3) 0.0481(8) Uani d . 1 . .
H H29 1.0088 0.6059 0.5617 0.058 Uiso calc R 1 . .
C C30 0.8241(3) 0.6985(3) 0.4431(3) 0.0399(7) Uani d . 1 . .
H H30 0.8762 0.6766 0.3930 0.048 Uiso calc R 1 . .
C C31 0.6037(3) 0.8018(2) 0.4881(2) 0.0269(5) Uani d . 1 . .
C C32 0.4447(3) 0.8800(2) 0.4561(2) 0.0262(5) Uani d . 1 . .

loop_
_atom_site_aniso_label
_atom_site_aniso_U_11
_atom_site_aniso_U_22
_atom_site_aniso_U_33
_atom_site_aniso_U_12
_atom_site_aniso_U_13
_atom_site_aniso_U_23
Cu1 0.03390(19) 0.02680(19) 0.02459(18) -0.01173(14) 0.00970(12) -0.01201(13)
S1 0.0437(4) 0.0380(4) 0.0373(4) -0.0160(3) 0.0141(3) -0.0195(3)
O1 0.0678(17) 0.0393(14) 0.0659(18) -0.0111(13) -0.0156(14) -0.0099(13)
O2 0.0408(11) 0.0305(10) 0.0413(12) -0.0188(9) 0.0159(9) -0.0157(9)
O3 0.0700(17) 0.0599(16) 0.0314(12) -0.0063(14) 0.0115(11) -0.0178(11)
O4 0.0437(4) 0.0380(4) 0.0373(4) -0.0160(3) 0.0141(3) -0.0195(3)
O5 0.0512(15) 0.106(2) 0.092(2) -0.0452(17) 0.0369(15) -0.068(2)
O6 0.073(2) 0.0683(19) 0.094(2) -0.0366(17) 0.0195(17) -0.0232(17)
O7 0.0587(17) 0.072(2) 0.078(2) -0.0235(16) -0.0072(15) 0.0056(16)
N1 0.0365(12) 0.0315(12) 0.0264(11) -0.0165(10) 0.0094(9) -0.0144(9)
N2 0.0342(12) 0.0281(11) 0.0240(11) -0.0109(10) 0.0028(9) -0.0125(9)
N3 0.0318(11) 0.0278(11) 0.0242(11) -0.0112(10) 0.0050(9) -0.0115(9)
N4 0.0305(11) 0.0330(12) 0.0303(12) -0.0130(10) 0.0078(9) -0.0148(10)
N5 0.0506(15) 0.0279(12) 0.0327(13) -0.0158(11) 0.0167(11) -0.0128(10)
C1 0.0452(17) 0.0315(15) 0.0304(15) -0.0134(14) 0.0094(12) -0.0153(12)
C2 0.0390(16) 0.0378(16) 0.0457(17) -0.0195(14) 0.0189(13) -0.0229(14)
C3 0.0439(16) 0.0270(13) 0.0319(14) -0.0212(13) 0.0141(12) -0.0129(11)
C4 0.0467(16) 0.0285(14) 0.0247(13) -0.0155(13) 0.0052(11) -0.0092(11)
C5 0.0384(15) 0.0269(13) 0.0328(15) -0.0101(12) 0.0034(11) -0.0108(11)
C6 0.0391(15) 0.0299(14) 0.0318(14) -0.0174(13) 0.0113(11) -0.0146(11)
C7 0.0421(16) 0.0373(16) 0.0266(14) -0.0131(14) 0.0049(11) -0.0121(12)
C8 0.0374(15) 0.0352(15) 0.0340(15) -0.0094(13) 0.0032(12) -0.0140(12)
C9 0.0401(16) 0.0310(15) 0.0410(16) -0.0146(13) 0.0129(12) -0.0182(13)
C10 0.0457(18) 0.0367(16) 0.053(2) -0.0115(15) 0.0120(15) -0.0261(15)
C11 0.0402(17) 0.055(2) 0.0489(19) -0.0174(16) 0.0181(14) -0.0335(16)
C12 0.0354(15) 0.0477(17) 0.0345(15) -0.0204(14) 0.0121(12) -0.0230(13)
C13 0.0421(17) 0.061(2) 0.0409(18) -0.0271(17) 0.0189(14) -0.0233(16)
C14 0.0472(18) 0.056(2) 0.0363(17) -0.0332(17) 0.0127(13) -0.0129(15)
C15 0.0400(15) 0.0404(16) 0.0290(14) -0.0238(14) 0.0016(11) -0.0107(12)
C16 0.0546(19) 0.0388(17) 0.0385(17) -0.0269(16) 0.0012(14) -0.0068(13)
C17 0.056(2) 0.0293(15) 0.0463(19) -0.0153(15) -0.0018(15) -0.0135(14)
C18 0.0459(17) 0.0331(15) 0.0347(15) -0.0128(13) 0.0038(12) -0.0177(12)
C19 0.0315(13) 0.0345(14) 0.0227(12) -0.0160(12) 0.0020(10) -0.0121(11)
C20 0.0319(13) 0.0354(14) 0.0252(13) -0.0167(12) 0.0067(10) -0.0156(11)
C21 0.0315(14) 0.0349(15) 0.0342(15) -0.0074(12) 0.0024(11) -0.0162(12)
C22 0.0326(15) 0.0379(16) 0.0456(18) -0.0082(13) 0.0066(12) -0.0185(14)
C23 0.0405(16) 0.0360(15) 0.0405(16) -0.0148(13) 0.0165(12) -0.0224(13)
C24 0.0356(14) 0.0277(13) 0.0301(14) -0.0161(12) 0.0112(11) -0.0142(11)
C25 0.0509(18) 0.0376(16) 0.0277(14) -0.0181(14) 0.0120(12) -0.0186(12)
C26 0.0523(18) 0.0357(15) 0.0265(14) -0.0156(14) 0.0022(12) -0.0140(12)
C27 0.0388(15) 0.0278(13) 0.0290(14) -0.0135(12) 0.0012(11) -0.0110(11)
C28 0.0409(17) 0.0435(18) 0.0381(17) -0.0108(15) -0.0076(13) -0.0154(14)
C29 0.0316(15) 0.051(2) 0.052(2) -0.0060(15) -0.0022(13) -0.0211(16)
C30 0.0315(14) 0.0434(17) 0.0430(17) -0.0100(13) 0.0089(12) -0.0210(14)
C31 0.0324(13) 0.0236(12) 0.0261(13) -0.0130(11) 0.0059(10) -0.0105(10)
C32 0.0321(13) 0.0235(12) 0.0245(12) -0.0130(11) 0.0074(10) -0.0101(10)

loop_
_atom_type_symbol
_atom_type_description
_atom_type_scat_dispersion_real
_atom_type_scat_dispersion_imag
_atom_type_scat_source
C C 0.0033 0.0016 'International Tables Vol C Tables 4.2.6.8 and 6.1.1.4'
H H 0.0000 0.0000 'International Tables Vol C Tables 4.2.6.8 and 6.1.1.4'
N N 0.0061 0.0033 'International Tables Vol C Tables 4.2.6.8 and 6.1.1.4'
O O 0.0106 0.0060 'International Tables Vol C Tables 4.2.6.8 and 6.1.1.4'
S S 0.1246 0.1234 'International Tables Vol C Tables 4.2.6.8 and 6.1.1.4'
Cu Cu 0.3201 1.2651 'International Tables Vol C Tables 4.2.6.8 and 6.1.1.4'

loop_
_geom_angle_atom_site_label_1
_geom_angle_atom_site_label_2
_geom_angle_atom_site_label_3
_geom_angle_site_symmetry_1
_geom_angle_site_symmetry_3
_geom_angle
_geom_angle_publ_flag
O2 Cu1 N1 . . 91.43(9) ?
O2 Cu1 N3 . . 93.36(9) ?
N1 Cu1 N3 . . 172.29(9) ?
O2 Cu1 N2 . . 159.24(9) ?
N1 Cu1 N2 . . 81.66(9) ?
N3 Cu1 N2 . . 95.79(9) ?
O2 Cu1 N4 . . 94.19(9) ?
N1 Cu1 N4 . . 93.85(9) ?
N3 Cu1 N4 . . 79.78(9) ?
N2 Cu1 N4 . . 105.74(9) ?
O3 S1 O4 . . 113.06(15) ?
O3 S1 O5 . . 113.39(18) ?
O4 S1 O5 . . 110.79(17) ?
O3 S1 C6 . . 107.61(15) ?
O4 S1 C6 . . 106.23(13) ?
O5 S1 C6 . . 105.13(15) ?
C1 O2 Cu1 . . 119.80(19) ?
H6B O6 H6A . . 102.9 ?
H7B O7 H7A . . 100.4 ?
C9 N1 C20 . . 118.4(2) ?
C9 N1 Cu1 . . 128.42(19) ?
C20 N1 Cu1 . . 112.63(18) ?
C18 N2 C19 . . 117.8(2) ?
C18 N2 Cu1 . . 131.1(2) ?
C19 N2 Cu1 . . 110.75(18) ?
C21 N3 C32 . . 118.6(2) ?
C21 N3 Cu1 . . 126.62(19) ?
C32 N3 Cu1 . . 114.69(18) ?
C30 N4 C31 . . 117.8(2) ?
C30 N4 Cu1 . . 132.9(2) ?
C31 N4 Cu1 . . 108.84(17) ?
C3 N5 C2 . . 121.9(2) ?
C3 N5 H5A . . 119.1 ?
C2 N5 H5A . . 119.1 ?
O1 C1 O2 . . 125.7(3) ?
O1 C1 C2 . . 117.8(3) ?
O2 C1 C2 . . 116.4(3) ?
N5 C2 C1 . . 115.8(2) ?
N5 C2 H2A . . 108.3 ?
C1 C2 H2A . . 108.3 ?
N5 C2 H2B . . 108.3 ?
C1 C2 H2B . . 108.3 ?
H2A C2 H2B . . 107.4 ?
N5 C3 C4 . . 119.5(3) ?
N5 C3 C8 . . 122.5(3) ?
C4 C3 C8 . . 118.0(3) ?
C5 C4 C3 . . 120.9(3) ?
C5 C4 H4 . . 119.6 ?
C3 C4 H4 . . 119.6 ?
C4 C5 C6 . . 120.9(3) ?
C4 C5 H6 . . 119.6 ?
C6 C5 H6 . . 119.6 ?
C7 C6 C5 . . 118.7(3) ?
C7 C6 S1 . . 122.0(2) ?
C5 C6 S1 . . 119.3(2) ?
C8 C7 C6 . . 120.9(3) ?
C8 C7 H7 . . 119.6 ?
C6 C7 H7 . . 119.6 ?
C7 C8 C3 . . 120.7(3) ?
C7 C8 H5 . . 119.7 ?
C3 C8 H5 . . 119.7 ?
N1 C9 C10 . . 122.2(3) ?
N1 C9 H9 . . 118.9 ?
C10 C9 H9 . . 118.9 ?
C11 C10 C9 . . 119.7(3) ?
C11 C10 H10 . . 120.1 ?
C9 C10 H10 . . 120.1 ?
C10 C11 C12 . . 119.6(3) ?
C10 C11 H11 . . 120.2 ?
C12 C11 H11 . . 120.2 ?
C11 C12 C20 . . 117.3(3) ?
C11 C12 C13 . . 124.6(3) ?
C20 C12 C13 . . 118.0(3) ?
C14 C13 C12 . . 121.3(3) ?
C14 C13 H13 . . 119.3 ?
C12 C13 H13 . . 119.3 ?
C13 C14 C15 . . 121.8(3) ?
C13 C14 H14 . . 119.1 ?
C15 C14 H14 . . 119.1 ?
C16 C15 C19 . . 117.2(3) ?
C16 C15 C14 . . 124.6(3) ?
C19 C15 C14 . . 118.2(3) ?
C17 C16 C15 . . 119.5(3) ?
C17 C16 H16 . . 120.3 ?
C15 C16 H16 . . 120.3 ?
C16 C17 C18 . . 119.6(3) ?
C16 C17 H17 . . 120.2 ?
C18 C17 H17 . . 120.2 ?
N2 C18 C17 . . 122.9(3) ?
N2 C18 H18 . . 118.5 ?
C17 C18 H18 . . 118.5 ?
N2 C19 C15 . . 123.0(3) ?
N2 C19 C20 . . 117.0(2) ?
C15 C19 C20 . . 120.0(3) ?
N1 C20 C12 . . 122.8(3) ?
N1 C20 C19 . . 116.6(2) ?
C12 C20 C19 . . 120.6(2) ?
N3 C21 C22 . . 123.1(3) ?
N3 C21 H21 . . 118.4 ?
C22 C21 H21 . . 118.4 ?
C23 C22 C21 . . 119.2(3) ?
C23 C22 H22 . . 120.4 ?
C21 C22 H22 . . 120.4 ?
C22 C23 C24 . . 119.5(3) ?
C22 C23 H23 . . 120.3 ?
C24 C23 H23 . . 120.3 ?
C23 C24 C32 . . 118.0(3) ?
C23 C24 C25 . . 123.1(3) ?
C32 C24 C25 . . 118.9(3) ?
C26 C25 C24 . . 121.3(3) ?
C26 C25 H25 . . 119.3 ?
C24 C25 H25 . . 119.3 ?
C25 C26 C27 . . 120.8(3) ?
C25 C26 H26 . . 119.6 ?
C27 C26 H26 . . 119.6 ?
C28 C27 C31 . . 117.3(3) ?
C28 C27 C26 . . 123.2(3) ?
C31 C27 C26 . . 119.5(3) ?
C29 C28 C27 . . 119.2(3) ?
C29 C28 H28 . . 120.4 ?
C27 C28 H28 . . 120.4 ?
C28 C29 C30 . . 119.7(3) ?
C28 C29 H29 . . 120.2 ?
C30 C29 H29 . . 120.2 ?
N4 C30 C29 . . 122.8(3) ?
N4 C30 H30 . . 118.6 ?
C29 C30 H30 . . 118.6 ?
N4 C31 C27 . . 123.2(3) ?
N4 C31 C32 . . 117.4(2) ?
C27 C31 C32 . . 119.4(2) ?
N3 C32 C24 . . 121.6(2) ?
N3 C32 C31 . . 118.4(2) ?
C24 C32 C31 . . 120.0(2) ?

loop_
_geom_bond_atom_site_label_1
_geom_bond_atom_site_label_2
_geom_bond_site_symmetry_2
_geom_bond_distance
_geom_bond_publ_flag
Cu1 O2 . 1.993(2) y
Cu1 N1 . 1.999(2) y
Cu1 N2 . 2.049(2) y
Cu1 N3 . 2.005(2) y
Cu1 N4 . 2.212(3) y
S1 O3 . 1.438(3) ?
S1 O4 . 1.446(2) ?
S1 O5 . 1.450(3) ?
S1 C6 . 1.769(3) ?
O1 C1 . 1.223(4) ?
O2 C1 . 1.270(4) ?
O6 H6B . 0.86 ?
O6 H6A . 0.76 ?
O7 H7B . 0.72 ?
O7 H7A . 0.76 ?
N1 C9 . 1.326(4) ?
N1 C20 . 1.359(3) ?
N2 C18 . 1.326(4) ?
N2 C19 . 1.362(3) ?
N3 C21 . 1.322(4) ?
N3 C32 . 1.369(3) ?
N4 C30 . 1.319(4) ?
N4 C31 . 1.356(3) ?
N5 C3 . 1.380(4) ?
N5 C2 . 1.432(4) ?
N5 H5A . 0.8600 ?
C1 C2 . 1.543(4) ?
C2 H2A . 0.9700 ?
C2 H2B . 0.9700 ?
C3 C4 . 1.397(4) ?
C3 C8 . 1.405(4) ?
C4 C5 . 1.377(4) ?
C4 H4 . 0.9300 ?
C5 C6 . 1.390(4) ?
C5 H6 . 0.9300 ?
C6 C7 . 1.388(4) ?
C7 C8 . 1.378(4) ?
C7 H7 . 0.9300 ?
C8 H5 . 0.9300 ?
C9 C10 . 1.395(4) ?
C9 H9 . 0.9300 ?
C10 C11 . 1.371(5) ?
C10 H10 . 0.9300 ?
C11 C12 . 1.394(5) ?
C11 H11 . 0.9300 ?
C12 C20 . 1.406(4) ?
C12 C13 . 1.438(4) ?
C13 C14 . 1.338(5) ?
C13 H13 . 0.9300 ?
C14 C15 . 1.434(4) ?
C14 H14 . 0.9300 ?
C15 C16 . 1.401(5) ?
C15 C19 . 1.409(4) ?
C16 C17 . 1.369(5) ?
C16 H16 . 0.9300 ?
C17 C18 . 1.396(4) ?
C17 H17 . 0.9300 ?
C18 H18 . 0.9300 ?
C19 C20 . 1.421(4) ?
C21 C22 . 1.389(4) ?
C21 H21 . 0.9300 ?
C22 C23 . 1.372(4) ?
C22 H22 . 0.9300 ?
C23 C24 . 1.401(4) ?
C23 H23 . 0.9300 ?
C24 C32 . 1.407(4) ?
C24 C25 . 1.431(4) ?
C25 C26 . 1.343(4) ?
C25 H25 . 0.9300 ?
C26 C27 . 1.435(4) ?
C26 H26 . 0.9300 ?
C27 C28 . 1.399(4) ?
C27 C31 . 1.402(4) ?
C28 C29 . 1.365(5) ?
C28 H28 . 0.9300 ?
C29 C30 . 1.397(5) ?
C29 H29 . 0.9300 ?
C30 H30 . 0.9300 ?
C31 C32 . 1.432(4) ?

loop_
_geom_hbond_atom_site_label_D
_geom_hbond_atom_site_label_H
_geom_hbond_atom_site_label_A
_geom_hbond_site_symmetry_A
_geom_hbond_distance_DH
_geom_hbond_distance_HA
_geom_hbond_distance_DA
_geom_hbond_angle_DHA
N5 H5A O2 2_666 0.86 2.35 3.173(4) 160
O6 H6A O4 . 0.76 2.11 2.850(5) 166
O6 H6B O1 1_645 0.86 2.15 2.963(5) 156
O7 H7B O3 2_665 0.72 2.24 2.915(4) 156
O7 H7A O5 1_455 0.76 2.11 2.785(4) 148
